data_7055972
loop_
_publ_author_name
'Tian, Jiawei'
'Xiong, Hualin'
'Lin, Qiuhan'
'Cheng, Guangbin'
'Yang, Hongwei'

_publ_section_title
;
 Energetic compounds featuring bi(1,3,4-oxadiazole): a new family of
 insensitive energetic materials
;
_journal_issue 5
_journal_name_full 'New J. Chem.'
_journal_page_first 1918
_journal_paper_doi 10.1039/C6NJ03608B
_journal_volume 41
_journal_year 2017
_chemical_formula_moiety '2(C2 H4 N3), C6 N8 O10'
_chemical_formula_sum 'C10 H8 N14 O10'
_chemical_formula_weight 484.30
_chemical_name_systematic
; 
 ? 
;
_space_group_IT_number 2
_symmetry_cell_setting triclinic
_symmetry_space_group_name_Hall '-P 1'
_symmetry_space_group_name_H-M 'P -1'
_atom_sites_solution_hydrogens geom
_atom_sites_solution_primary direct
_atom_sites_solution_secondary difmap
_audit_creation_method SHELXL-97
_audit_update_record
;
2016-06-27 deposited with the CCDC.
2017-01-18 downloaded from the CCDC.
;
_cell_angle_alpha 95.490(4)
_cell_angle_beta 106.941(4)
_cell_angle_gamma 117.039(4)
_cell_formula_units_Z 1
_cell_length_a 7.6518(12)
_cell_length_b 7.7243(10)
_cell_length_c 9.0083(12)
_cell_measurement_reflns_used 762
_cell_measurement_temperature 173(2)
_cell_measurement_theta_max 25.15
_cell_measurement_theta_min 3.07
_cell_volume 437.09(11)
_computing_structure_refinement 'SHELXL-97 (Sheldrick, 2008)'
_computing_structure_solution 'SHELXS-97 (Sheldrick, 2008)'
_diffrn_ambient_temperature 173(2)
_diffrn_measured_fraction_theta_full 0.984
_diffrn_measured_fraction_theta_max 0.984
_diffrn_measurement_device_type 'PHOTON100 CMOS detector'
_diffrn_measurement_method 'omega scan'
_diffrn_radiation_monochromator 'TRIUMPH curved crystal monochromator'
_diffrn_radiation_source 'fine-focus sealed tube'
_diffrn_radiation_type MoK\a
_diffrn_radiation_wavelength 0.71073
_diffrn_reflns_av_R_equivalents 0.0601
_diffrn_reflns_av_sigmaI/netI 0.0715
_diffrn_reflns_limit_h_max 9
_diffrn_reflns_limit_h_min -8
_diffrn_reflns_limit_k_max 9
_diffrn_reflns_limit_k_min -9
_diffrn_reflns_limit_l_max 10
_diffrn_reflns_limit_l_min -10
_diffrn_reflns_number 4206
_diffrn_reflns_theta_full 25.34
_diffrn_reflns_theta_max 25.34
_diffrn_reflns_theta_min 3.07
_exptl_absorpt_coefficient_mu 0.165
_exptl_absorpt_correction_T_max 0.7452
_exptl_absorpt_correction_T_min 0.6883
_exptl_absorpt_correction_type multi-scan
_exptl_absorpt_process_details 'SADABS (Bruker, 2012)'
_exptl_crystal_density_diffrn 1.840
_exptl_crystal_density_method 'not measured'
_exptl_crystal_description block
_exptl_crystal_F_000 246
_exptl_crystal_size_max 0.25
_exptl_crystal_size_mid 0.21
_exptl_crystal_size_min 0.17
_refine_diff_density_max 0.292
_refine_diff_density_min -0.319
_refine_diff_density_rms 0.067
_refine_ls_extinction_method none
_refine_ls_goodness_of_fit_ref 1.011
_refine_ls_hydrogen_treatment mixed
_refine_ls_matrix_type full
_refine_ls_number_parameters 160
_refine_ls_number_reflns 1577
_refine_ls_number_restraints 1
_refine_ls_restrained_S_all 1.011
_refine_ls_R_factor_all 0.0911
_refine_ls_R_factor_gt 0.0441
_refine_ls_shift/su_max 0.000
_refine_ls_shift/su_mean 0.000
_refine_ls_structure_factor_coef Fsqd
_refine_ls_weighting_details 'calc w=1/[\s^2^(Fo^2^)+(0.0457P)^2^+0.0000P] where P=(Fo^2^+2Fc^2^)/3'
_refine_ls_weighting_scheme calc
_refine_ls_wR_factor_gt 0.0830
_refine_ls_wR_factor_ref 0.0973
_reflns_number_gt 1058
_reflns_number_total 1577
_reflns_threshold_expression >2sigma(I)
_cod_data_source_file c6nj03608b2.cif
_cod_data_source_block 1
_cod_depositor_comments
;
The following automatic conversions were performed:

'_symmetry_cell_setting' value 'Triclinic' changed to 'triclinic'
according to
/usr/data/users/saulius/crontab/automatic-downloads/rss-feeds/RSC/lib/dictionaries/cif_core.dic
dictionary named 'cif_core.dic' version 2.4.2 from 2011-04-26.

Automatic conversion script
Id: cif_fix_values 4268 2015-11-12 08:31:59Z antanas 

 Adding full bibliography for 7055970--7055972.cif.
;
_cod_original_sg_symbol_Hall '-P 1   '
_cod_original_sg_symbol_H-M 'P-1   '
_cod_database_code 7055972

loop_
_symmetry_equiv_pos_as_xyz
'x, y, z'
'-x, -y, -z'

loop_
_atom_site_label
_atom_site_type_symbol
_atom_site_fract_x
_atom_site_fract_y
_atom_site_fract_z
_atom_site_U_iso_or_equiv
_atom_site_adp_type
_atom_site_occupancy
_atom_site_symmetry_multiplicity
_atom_site_calc_flag
_atom_site_refinement_flags
C1 C 0.4485(5) 0.4039(4) 0.7050(3) 0.0286(7) Uani 1 1 d .
H1 H 0.5883 0.4454 0.7753 0.034 Uiso 1 1 calc R
C2 C 0.1366(5) 0.3626(4) 0.6209(3) 0.0251(7) Uani 1 1 d .
H2 H 0.0117 0.3653 0.6143 0.030 Uiso 1 1 calc R
C3 C 0.4981(4) 1.0178(4) 0.4220(3) 0.0135(6) Uani 1 1 d .
C4 C 0.3709(4) 0.9812(4) 0.1720(3) 0.0150(6) Uani 1 1 d .
C5 C 0.2130(4) 0.9065(4) 0.0100(3) 0.0146(6) Uani 1 1 d .
N1 N 0.1656(4) 0.2783(3) 0.5061(3) 0.0267(6) Uani 1 1 d D
H1A H 0.072(4) 0.216(4) 0.404(3) 0.032 Uiso 1 1 d D
N2 N 0.3628(4) 0.3016(3) 0.5555(3) 0.0300(6) Uani 1 1 d .
N3 N 0.3127(4) 0.4434(3) 0.7476(2) 0.0247(6) Uani 1 1 d D
H3A H 0.332(4) 0.512(4) 0.841(3) 0.030 Uiso 1 1 d D
N4 N 0.6547(3) 1.1426(3) 0.3893(2) 0.0191(5) Uani 1 1 d .
N5 N 0.5687(4) 1.1168(3) 0.2222(2) 0.0197(5) Uani 1 1 d .
N6 N 0.1808(4) 1.0450(3) -0.0639(2) 0.0181(5) Uani 1 1 d .
N7 N 0.1356(3) 0.7117(3) -0.0750(2) 0.0159(5) Uani 1 1 d .
O1 O 0.3129(3) 0.9093(2) 0.29437(17) 0.0156(4) Uani 1 1 d .
O2 O 0.0721(3) 1.0003(3) -0.21027(18) 0.0261(5) Uani 1 1 d .
O3 O 0.2678(3) 1.2206(3) 0.02329(19) 0.0276(5) Uani 1 1 d .
O4 O -0.0063(3) 0.6304(2) -0.21149(19) 0.0200(4) Uani 1 1 d .
O5 O 0.2205(3) 0.6194(2) -0.00461(18) 0.0213(5) Uani 1 1 d .

loop_
_atom_site_aniso_label
_atom_site_aniso_U_11
_atom_site_aniso_U_22
_atom_site_aniso_U_33
_atom_site_aniso_U_23
_atom_site_aniso_U_13
_atom_site_aniso_U_12
C1 0.025(2) 0.0271(16) 0.0270(16) 0.0030(12) -0.0027(14) 0.0163(15)
C2 0.022(2) 0.0236(16) 0.0260(16) 0.0033(12) 0.0055(14) 0.0117(15)
C3 0.0144(17) 0.0141(14) 0.0090(12) -0.0001(10) 0.0006(11) 0.0078(13)
C4 0.0174(18) 0.0172(14) 0.0126(13) 0.0058(11) 0.0080(12) 0.0087(14)
C5 0.0142(17) 0.0151(14) 0.0113(12) 0.0029(10) 0.0031(11) 0.0060(12)
N1 0.0299(17) 0.0257(14) 0.0147(12) -0.0024(10) -0.0040(11) 0.0155(13)
N2 0.0345(19) 0.0352(15) 0.0221(13) 0.0025(11) 0.0063(12) 0.0227(14)
N3 0.0353(18) 0.0232(13) 0.0121(12) 0.0003(9) 0.0048(12) 0.0154(13)
N4 0.0143(15) 0.0255(13) 0.0097(11) 0.0045(9) 0.0014(10) 0.0059(11)
N5 0.0168(15) 0.0260(13) 0.0120(11) 0.0069(9) 0.0053(10) 0.0072(12)
N6 0.0200(15) 0.0198(12) 0.0143(11) 0.0040(9) 0.0062(10) 0.0101(11)
N7 0.0168(14) 0.0189(12) 0.0138(11) 0.0066(9) 0.0078(10) 0.0087(11)
O1 0.0151(11) 0.0204(10) 0.0096(9) 0.0056(7) 0.0048(8) 0.0073(9)
O2 0.0344(14) 0.0243(11) 0.0100(9) 0.0021(8) -0.0035(9) 0.0150(10)
O3 0.0355(14) 0.0175(10) 0.0202(9) -0.0041(8) -0.0012(9) 0.0147(10)
O4 0.0187(12) 0.0181(10) 0.0108(9) 0.0001(7) -0.0007(8) 0.0042(9)
O5 0.0278(13) 0.0243(10) 0.0187(10) 0.0109(8) 0.0092(9) 0.0175(10)

loop_
_atom_type_symbol
_atom_type_description
_atom_type_scat_dispersion_real
_atom_type_scat_dispersion_imag
_atom_type_scat_source
C C 0.0033 0.0016 'International Tables Vol C Tables 4.2.6.8 and 6.1.1.4'
H H 0.0000 0.0000 'International Tables Vol C Tables 4.2.6.8 and 6.1.1.4'
N N 0.0061 0.0033 'International Tables Vol C Tables 4.2.6.8 and 6.1.1.4'
O O 0.0106 0.0060 'International Tables Vol C Tables 4.2.6.8 and 6.1.1.4'

loop_
_geom_angle_atom_site_label_1
_geom_angle_atom_site_label_2
_geom_angle_atom_site_label_3
_geom_angle
_geom_angle_site_symmetry_3
N2 C1 N3 110.9(3) .
N2 C1 H1 124.5 .
N3 C1 H1 124.5 .
N1 C2 N3 106.7(3) .
N1 C2 H2 126.6 .
N3 C2 H2 126.6 .
N4 C3 O1 114.70(19) .
N4 C3 C3 127.3(3) 2_676
O1 C3 C3 118.0(3) 2_676
N5 C4 O1 112.4(2) .
N5 C4 C5 127.8(2) .
O1 C4 C5 119.8(2) .
N7 C5 N6 122.2(2) .
N7 C5 C4 118.2(2) .
N6 C5 C4 118.1(2) .
C2 N1 N2 111.9(2) .
C2 N1 H1A 125.5(19) .
N2 N1 H1A 122.5(19) .
C1 N2 N1 103.1(2) .
C2 N3 C1 107.3(2) .
C2 N3 H3A 123.4(19) .
C1 N3 H3A 129.3(19) .
C3 N4 N5 104.8(2) .
C4 N5 N4 106.78(18) .
O2 N6 O3 120.5(2) .
O2 N6 C5 122.7(2) .
O3 N6 C5 116.80(19) .
O4 N7 O5 121.37(19) .
O4 N7 C5 123.3(2) .
O5 N7 C5 115.37(19) .
C3 O1 C4 101.37(19) .

loop_
_geom_bond_atom_site_label_1
_geom_bond_atom_site_label_2
_geom_bond_distance
_geom_bond_site_symmetry_2
C1 N2 1.296(3) .
C1 N3 1.349(4) .
C1 H1 0.9500 .
C2 N1 1.295(3) .
C2 N3 1.308(3) .
C2 H2 0.9500 .
C3 N4 1.289(3) .
C3 O1 1.349(3) .
C3 C3 1.452(4) 2_676
C4 N5 1.289(3) .
C4 O1 1.377(3) .
C4 C5 1.450(3) .
C5 N7 1.381(3) .
C5 N6 1.388(3) .
N1 N2 1.362(3) .
N1 H1A 0.90(2) .
N3 H3A 0.88(2) .
N4 N5 1.408(3) .
N6 O2 1.250(2) .
N6 O3 1.254(2) .
N7 O4 1.240(2) .
N7 O5 1.265(2) .
